data_7057088
loop_
_publ_author_name
'Maurya, Mannar R.'
'Mengesha, Bekele'
'Uprety, Bhawna'
'Jangra, Nancy'
'Tomar, Reshu'
'Avecilla, Fernando'

_publ_section_title
;
 Oxygen atom transfer between DMSO and benzoin catalyzed by
 cis-dioxidomolybdenum(vi) complexes of tetradentate Mannich bases
;
_journal_issue 8
_journal_name_full 'New Journal of Chemistry'
_journal_page_first 6225
_journal_paper_doi 10.1039/C7NJ03551A
_journal_volume 42
_journal_year 2018
_chemical_formula_moiety 'C24 H22 Mo N2 O4'
_chemical_formula_sum 'C24 H22 Mo N2 O4'
_chemical_formula_weight 498.38
_space_group_IT_number 14
_space_group_name_Hall '-P 2ybc'
_space_group_name_H-M_alt 'P 1 21/c 1'
_symmetry_cell_setting monoclinic
_symmetry_space_group_name_Hall '-P 2ybc'
_symmetry_space_group_name_H-M 'P 1 21/c 1'
_atom_sites_solution_hydrogens geom
_atom_sites_solution_primary direct
_atom_sites_solution_secondary difmap
_audit_creation_method SHELXL-97
_audit_update_record
;
2018-02-16 deposited with the CCDC.
2018-02-26 downloaded from the CCDC.
;
_cell_angle_alpha 90.00
_cell_angle_beta 90.963(7)
_cell_angle_gamma 90.00
_cell_formula_units_Z 4
_cell_length_a 15.164(2)
_cell_length_b 12.8563(18)
_cell_length_c 10.6927(14)
_cell_measurement_reflns_used 37929
_cell_measurement_temperature 296(2)
_cell_measurement_theta_max 52.989
_cell_measurement_theta_min 5.374
_cell_volume 2084.3(5)
_computing_cell_refinement 'SAINT V7.68A (Bruker: Madison, 2009 ) in Apex2 suite'
_computing_data_collection 'Apex2, Bruker Instrument Service v2010, 1-2'
_computing_data_reduction 'SAINT and XPREP Version 2008/2 (Sheldrick, Bruker AXS Inc.)'
_computing_molecular_graphics 'Bruker SHELXTL'
_computing_publication_material 'Bruker SHELXTL'
_computing_structure_refinement 'XL V2015/4 (G. M. Sheldrick, Acta Cryst. (2015). C71, 3--8)'
_computing_structure_solution 'XS V2015/1 (G. M. Sheldrick, Acta Cryst. (2015). C71, 3--8)'
_diffrn_ambient_temperature 296(2)
_diffrn_measured_fraction_theta_full 0.992
_diffrn_measured_fraction_theta_max 0.992
_diffrn_measurement_device_type 'CCD area detector'
_diffrn_measurement_method 'phi and omega scans'
_diffrn_radiation_monochromator graphite
_diffrn_radiation_source 'fine-focus sealed tube'
_diffrn_radiation_type MoK\a
_diffrn_radiation_wavelength 0.71073
_diffrn_reflns_av_R_equivalents 0.0644
_diffrn_reflns_av_unetI/netI 0.0461
_diffrn_reflns_limit_h_max 20
_diffrn_reflns_limit_h_min -17
_diffrn_reflns_limit_k_max 17
_diffrn_reflns_limit_k_min -17
_diffrn_reflns_limit_l_max 14
_diffrn_reflns_limit_l_min -12
_diffrn_reflns_number 36101
_diffrn_reflns_theta_full 28.37
_diffrn_reflns_theta_max 28.37
_diffrn_reflns_theta_min 1.34
_exptl_absorpt_coefficient_mu 0.664
_exptl_absorpt_correction_T_max 0.971
_exptl_absorpt_correction_T_min 0.847
_exptl_absorpt_correction_type multi-scan
_exptl_absorpt_process_details SADABS
_exptl_crystal_colour yellow
_exptl_crystal_density_diffrn 1.588
_exptl_crystal_density_method 'not measured'
_exptl_crystal_description block
_exptl_crystal_F_000 1016
_exptl_crystal_size_max 0.25
_exptl_crystal_size_mid 0.13
_exptl_crystal_size_min 0.05
_refine_diff_density_max 0.569
_refine_diff_density_min -0.735
_refine_diff_density_rms 0.196
_refine_ls_extinction_method none
_refine_ls_goodness_of_fit_ref 1.093
_refine_ls_hydrogen_treatment mixed
_refine_ls_matrix_type full
_refine_ls_number_parameters 292
_refine_ls_number_reflns 5182
_refine_ls_number_restraints 0
_refine_ls_restrained_S_all 1.093
_refine_ls_R_factor_all 0.0615
_refine_ls_R_factor_gt 0.0352
_refine_ls_shift/su_max 0.001
_refine_ls_shift/su_mean 0.000
_refine_ls_structure_factor_coef Fsqd
_refine_ls_weighting_details 'calc w=1/[\s^2^(Fo^2^)+(0.0667P)^2^+0.0000P] where P=(Fo^2^+2Fc^2^)/3'
_refine_ls_weighting_scheme calc
_refine_ls_wR_factor_gt 0.0926
_refine_ls_wR_factor_ref 0.1228
_reflns_number_gt 3813
_reflns_number_total 5182
_reflns_threshold_expression >2sigma(I)
_cod_data_source_file c7nj03551a2.cif
_cod_data_source_block compound5
_cod_depositor_comments
;
The following automatic conversions were performed:

'_symmetry_cell_setting' value 'Monoclinic' changed to 'monoclinic'
according to
/home/data/users/saulius/crontab/automatic-downloads/rss-feeds/RSC/lib/dictionaries/cif_core.dic
dictionary named 'cif_core.dic' version 2.4.2 from 2011-04-26.

Automatic conversion script
Id: cif_fix_values 4973 2017-02-22 13:04:09Z antanas 

 Adding full bibliography for 7057087--7057090.cif.
;
_cod_original_cell_volume 2084.2(5)
_cod_original_sg_symbol_Hall -P2ybc
_cod_original_sg_symbol_H-M P2(1)/c
_cod_database_code 7057088

loop_
_symmetry_equiv_pos_as_xyz
'x, y, z'
'-x, y+1/2, -z+1/2'
'-x, -y, -z'
'x, -y-1/2, z-1/2'

loop_
_atom_site_label
_atom_site_type_symbol
_atom_site_fract_x
_atom_site_fract_y
_atom_site_fract_z
_atom_site_U_iso_or_equiv
_atom_site_adp_type
_atom_site_occupancy
_atom_site_symmetry_multiplicity
_atom_site_calc_flag
_atom_site_refinement_flags
Mo1 Mo 0.951905(17) 0.82436(2) 0.12234(2) 0.02721(11) Uani 1 1 d .
O1 O 0.89744(16) 0.70898(19) 0.1033(2) 0.0391(6) Uani 1 1 d .
N1 N 1.01105(18) 0.9737(2) 0.2108(3) 0.0295(6) Uani 1 1 d .
H1N H 0.993(2) 1.022(3) 0.174(3) 0.029(10) Uiso 1 1 d .
C1 C 1.1239(2) 0.7995(3) 0.2813(3) 0.0326(7) Uani 1 1 d .
N2 N 0.88964(19) 0.8417(2) 0.3176(3) 0.0290(6) Uani 1 1 d .
H2N H 0.918(2) 0.815(3) 0.359(3) 0.025(10) Uiso 1 1 d .
O2 O 0.99589(17) 0.8566(2) -0.0194(2) 0.0431(6) Uani 1 1 d .
C2 C 1.1625(2) 0.7248(3) 0.3611(4) 0.0428(9) Uani 1 1 d .
H2 H 1.1422 0.6566 0.3596 0.051 Uiso 1 1 calc R
O3 O 1.05293(14) 0.76708(17) 0.2110(2) 0.0345(5) Uani 1 1 d .
C3 C 1.2298(2) 0.7523(3) 0.4406(4) 0.0493(10) Uani 1 1 d .
H3 H 1.2532 0.7031 0.4956 0.059 Uiso 1 1 calc R
O4 O 0.84995(14) 0.91616(17) 0.0938(2) 0.0324(5) Uani 1 1 d .
C4 C 1.2643(2) 0.8535(3) 0.4410(4) 0.0431(9) Uani 1 1 d .
C5 C 1.3354(3) 0.8836(4) 0.5216(4) 0.0610(12) Uani 1 1 d .
H5 H 1.3572 0.8358 0.5795 0.073 Uiso 1 1 calc R
C6 C 1.3722(3) 0.9787(4) 0.5170(5) 0.0653(13) Uani 1 1 d .
H6 H 1.4180 0.9964 0.5718 0.078 Uiso 1 1 calc R
C7 C 1.3408(3) 1.0506(3) 0.4289(4) 0.0591(11) Uani 1 1 d .
H7 H 1.3673 1.1156 0.4230 0.071 Uiso 1 1 calc R
C8 C 1.2714(3) 1.0260(3) 0.3517(4) 0.0470(10) Uani 1 1 d .
H8 H 1.253(2) 1.072(3) 0.307(4) 0.039(11) Uiso 1 1 d .
C9 C 1.2296(2) 0.9281(3) 0.3553(3) 0.0353(8) Uani 1 1 d .
C10 C 1.1554(2) 0.9006(3) 0.2779(3) 0.0323(7) Uani 1 1 d .
C11 C 1.1086(2) 0.9809(3) 0.1977(3) 0.0345(7) Uani 1 1 d .
H11A H 1.1283 1.0498 0.2221 0.041 Uiso 1 1 calc R
H11B H 1.1237 0.9703 0.1108 0.041 Uiso 1 1 calc R
C12 C 0.9833(2) 0.9939(3) 0.3402(3) 0.0350(7) Uani 1 1 d .
H12A H 0.9840 1.0682 0.3561 0.042 Uiso 1 1 calc R
H12B H 1.0244 0.9611 0.3984 0.042 Uiso 1 1 calc R
C13 C 0.8919(2) 0.9517(3) 0.3601(3) 0.0330(7) Uani 1 1 d .
H13A H 0.8773 0.9557 0.4479 0.040 Uiso 1 1 calc R
H13B H 0.8490 0.9924 0.3128 0.040 Uiso 1 1 calc R
C14 C 0.8006(2) 0.7971(3) 0.3235(3) 0.0362(8) Uani 1 1 d .
H14A H 0.7773 0.8094 0.4061 0.043 Uiso 1 1 calc R
H14B H 0.8044 0.7225 0.3114 0.043 Uiso 1 1 calc R
C15 C 0.7375(2) 0.8422(3) 0.2265(3) 0.0356(8) Uani 1 1 d .
C16 C 0.6450(3) 0.8267(3) 0.2434(4) 0.0486(10) Uani 1 1 d .
C17 C 0.6112(3) 0.7614(4) 0.3351(4) 0.0614(12) Uani 1 1 d .
H17 H 0.6500 0.7263 0.3885 0.074 Uiso 1 1 calc R
C18 C 0.5222(3) 0.7478(5) 0.3482(5) 0.0871(18) Uani 1 1 d .
H18 H 0.5019 0.7032 0.4099 0.104 Uiso 1 1 calc R
C19 C 0.4621(3) 0.7987(6) 0.2720(6) 0.101(2) Uani 1 1 d .
H19 H 0.4017 0.7899 0.2824 0.122 Uiso 1 1 calc R
C20 C 0.4921(3) 0.8596(6) 0.1849(6) 0.104(2) Uani 1 1 d .
H20 H 0.4515 0.8931 0.1328 0.125 Uiso 1 1 calc R
C21 C 0.5832(3) 0.8777(5) 0.1651(5) 0.0702(14) Uani 1 1 d .
C22 C 0.6152(3) 0.9427(5) 0.0705(5) 0.0880(18) Uani 1 1 d .
H22 H 0.5751 0.9798 0.0210 0.106 Uiso 1 1 calc R
C23 C 0.7024(3) 0.9530(4) 0.0491(4) 0.0594(12) Uani 1 1 d .
H23 H 0.7214 0.9942 -0.0167 0.071 Uiso 1 1 calc R
C24 C 0.7646(2) 0.9013(3) 0.1266(3) 0.0352(8) Uani 1 1 d .

loop_
_atom_site_aniso_label
_atom_site_aniso_U_11
_atom_site_aniso_U_22
_atom_site_aniso_U_33
_atom_site_aniso_U_23
_atom_site_aniso_U_13
_atom_site_aniso_U_12
Mo1 0.03261(16) 0.02813(18) 0.02086(16) -0.00040(11) -0.00075(10) 0.00170(11)
O1 0.0480(14) 0.0312(13) 0.0378(14) -0.0050(11) -0.0079(11) -0.0008(11)
N1 0.0340(14) 0.0258(15) 0.0287(15) 0.0060(12) -0.0026(11) 0.0007(12)
C1 0.0302(16) 0.0378(19) 0.0299(17) 0.0025(14) 0.0003(13) 0.0052(14)
N2 0.0343(15) 0.0276(16) 0.0250(15) 0.0024(11) -0.0030(12) -0.0005(12)
O2 0.0454(14) 0.0558(16) 0.0284(13) 0.0083(11) 0.0081(10) 0.0118(12)
C2 0.0394(19) 0.038(2) 0.051(2) 0.0128(18) -0.0019(16) 0.0048(16)
O3 0.0365(12) 0.0271(13) 0.0396(13) 0.0017(10) -0.0059(10) 0.0030(10)
C3 0.047(2) 0.049(2) 0.051(2) 0.0152(19) -0.0126(17) 0.0086(19)
O4 0.0319(11) 0.0351(13) 0.0302(12) 0.0069(10) 0.0001(9) 0.0039(10)
C4 0.0371(19) 0.048(2) 0.044(2) 0.0016(17) -0.0093(16) 0.0063(17)
C5 0.055(2) 0.071(3) 0.057(3) -0.001(2) -0.023(2) 0.013(2)
C6 0.054(2) 0.069(3) 0.072(3) -0.018(3) -0.027(2) 0.003(2)
C7 0.045(2) 0.054(3) 0.078(3) -0.014(2) -0.011(2) -0.005(2)
C8 0.042(2) 0.043(2) 0.056(3) -0.003(2) -0.0056(18) 0.0007(18)
C9 0.0317(16) 0.040(2) 0.0345(18) -0.0033(15) 0.0007(13) 0.0029(15)
C10 0.0304(15) 0.0351(19) 0.0315(17) 0.0057(14) 0.0024(13) 0.0004(14)
C11 0.0323(16) 0.0364(19) 0.0348(18) 0.0082(15) -0.0001(13) -0.0064(14)
C12 0.0413(18) 0.0328(18) 0.0310(17) -0.0061(14) -0.0001(14) -0.0031(14)
C13 0.0392(17) 0.0322(18) 0.0276(17) -0.0036(14) 0.0010(13) 0.0010(14)
C14 0.0397(18) 0.0360(19) 0.0330(18) 0.0009(15) 0.0042(14) -0.0057(15)
C15 0.0357(17) 0.038(2) 0.0334(18) -0.0061(15) 0.0015(14) -0.0034(14)
C16 0.041(2) 0.058(3) 0.046(2) -0.0125(19) 0.0056(17) -0.0065(18)
C17 0.051(2) 0.078(3) 0.056(3) -0.013(2) 0.013(2) -0.020(2)
C18 0.061(3) 0.129(5) 0.071(3) -0.015(3) 0.022(3) -0.040(3)
C19 0.038(3) 0.186(7) 0.080(4) -0.025(4) 0.012(3) -0.020(3)
C20 0.032(2) 0.186(7) 0.094(4) 0.005(5) 0.004(3) 0.003(3)
C21 0.036(2) 0.108(4) 0.068(3) -0.001(3) 0.001(2) 0.009(2)
C22 0.043(2) 0.129(5) 0.092(4) 0.036(4) -0.004(2) 0.030(3)
C23 0.044(2) 0.074(3) 0.060(3) 0.020(2) -0.0038(19) 0.012(2)
C24 0.0345(17) 0.0351(19) 0.0359(19) -0.0036(15) -0.0032(14) 0.0045(14)

loop_
_atom_type_symbol
_atom_type_description
_atom_type_scat_dispersion_real
_atom_type_scat_dispersion_imag
_atom_type_scat_source
C C 0.0033 0.0016 'International Tables Vol C Tables 4.2.6.8 and 6.1.1.4'
H H 0.0000 0.0000 'International Tables Vol C Tables 4.2.6.8 and 6.1.1.4'
N N 0.0061 0.0033 'International Tables Vol C Tables 4.2.6.8 and 6.1.1.4'
O O 0.0106 0.0060 'International Tables Vol C Tables 4.2.6.8 and 6.1.1.4'
Mo Mo -1.6832 0.6857 'International Tables Vol C Tables 4.2.6.8 and 6.1.1.4'

loop_
_geom_angle_atom_site_label_1
_geom_angle_atom_site_label_2
_geom_angle_atom_site_label_3
_geom_angle
O1 Mo1 O2 107.40(13)
O1 Mo1 O3 96.03(10)
O2 Mo1 O3 102.04(11)
O1 Mo1 O4 97.21(10)
O2 Mo1 O4 91.96(10)
O3 Mo1 O4 156.88(10)
O1 Mo1 N1 162.22(11)
O2 Mo1 N1 90.37(12)
O3 Mo1 N1 79.47(10)
O4 Mo1 N1 82.16(10)
O1 Mo1 N2 89.28(11)
O2 Mo1 N2 160.48(12)
O3 Mo1 N2 85.77(10)
O4 Mo1 N2 75.55(10)
N1 Mo1 N2 73.31(10)
C12 N1 C11 112.1(3)
C12 N1 Mo1 114.5(2)
C11 N1 Mo1 113.0(2)
C12 N1 H1N 103(3)
C11 N1 H1N 105(3)
Mo1 N1 H1N 109(3)
O3 C1 C10 122.7(3)
O3 C1 C2 116.2(3)
C10 C1 C2 121.0(3)
C14 N2 C13 112.0(3)
C14 N2 Mo1 112.9(2)
C13 N2 Mo1 111.1(2)
C14 N2 H2N 110(3)
C13 N2 H2N 105(3)
Mo1 N2 H2N 106(3)
C3 C2 C1 120.1(4)
C3 C2 H2 119.9
C1 C2 H2 119.9
C1 O3 Mo1 139.7(2)
C2 C3 C4 121.1(3)
C2 C3 H3 119.4
C4 C3 H3 119.4
C24 O4 Mo1 128.7(2)
C3 C4 C9 119.4(3)
C3 C4 C5 122.2(4)
C9 C4 C5 118.4(4)
C6 C5 C4 122.4(4)
C6 C5 H5 118.8
C4 C5 H5 118.8
C5 C6 C7 119.3(4)
C5 C6 H6 120.3
C7 C6 H6 120.3
C8 C7 C6 120.3(4)
C8 C7 H7 119.8
C6 C7 H7 119.8
C7 C8 C9 122.2(4)
C7 C8 H8 116(3)
C9 C8 H8 121(3)
C8 C9 C4 117.3(3)
C8 C9 C10 123.6(3)
C4 C9 C10 119.1(3)
C1 C10 C9 119.0(3)
C1 C10 C11 119.8(3)
C9 C10 C11 121.1(3)
N1 C11 C10 111.2(3)
N1 C11 H11A 109.4
C10 C11 H11A 109.4
N1 C11 H11B 109.4
C10 C11 H11B 109.4
H11A C11 H11B 108.0
N1 C12 C13 110.2(3)
N1 C12 H12A 109.6
C13 C12 H12A 109.6
N1 C12 H12B 109.6
C13 C12 H12B 109.6
H12A C12 H12B 108.1
N2 C13 C12 108.4(3)
N2 C13 H13A 110.0
C12 C13 H13A 110.0
N2 C13 H13B 110.0
C12 C13 H13B 110.0
H13A C13 H13B 108.4
N2 C14 C15 113.1(3)
N2 C14 H14A 109.0
C15 C14 H14A 109.0
N2 C14 H14B 109.0
C15 C14 H14B 109.0
H14A C14 H14B 107.8
C24 C15 C16 118.7(3)
C24 C15 C14 123.2(3)
C16 C15 C14 118.0(3)
C17 C16 C21 116.8(4)
C17 C16 C15 123.0(4)
C21 C16 C15 120.2(4)
C18 C17 C16 121.5(5)
C18 C17 H17 119.2
C16 C17 H17 119.2
C17 C18 C19 121.4(5)
C17 C18 H18 119.3
C19 C18 H18 119.3
C20 C19 C18 118.1(5)
C20 C19 H19 120.9
C18 C19 H19 120.9
C19 C20 C21 123.9(6)
C19 C20 H20 118.0
C21 C20 H20 118.0
C22 C21 C16 118.1(4)
C22 C21 C20 123.6(5)
C16 C21 C20 118.2(5)
C23 C22 C21 122.1(4)
C23 C22 H22 119.0
C21 C22 H22 119.0
C22 C23 C24 120.0(4)
C22 C23 H23 120.0
C24 C23 H23 120.0
O4 C24 C15 125.1(3)
O4 C24 C23 114.3(3)
C15 C24 C23 120.6(3)

loop_
_geom_bond_atom_site_label_1
_geom_bond_atom_site_label_2
_geom_bond_distance
Mo1 O1 1.708(2)
Mo1 O2 1.717(2)
Mo1 O3 1.934(2)
Mo1 O4 1.965(2)
Mo1 N1 2.314(3)
Mo1 N2 2.316(3)
N1 C12 1.476(4)
N1 C11 1.491(4)
N1 H1N 0.78(3)
C1 O3 1.367(4)
C1 C10 1.386(5)
C1 C2 1.406(4)
N2 C14 1.469(4)
N2 C13 1.485(4)
N2 H2N 0.70(3)
C2 C3 1.363(5)
C2 H2 0.9300
C3 C4 1.402(5)
C3 H3 0.9300
O4 C24 1.360(4)
C4 C9 1.420(5)
C4 C5 1.422(5)
C5 C6 1.345(6)
C5 H5 0.9300
C6 C7 1.398(6)
C6 H6 0.9300
C7 C8 1.364(5)
C7 H7 0.9300
C8 C9 1.410(5)
C8 H8 0.81(4)
C9 C10 1.430(4)
C10 C11 1.511(4)
C11 H11A 0.9700
C11 H11B 0.9700
C12 C13 1.508(4)
C12 H12A 0.9700
C12 H12B 0.9700
C13 H13A 0.9700
C13 H13B 0.9700
C14 C15 1.515(5)
C14 H14A 0.9700
C14 H14B 0.9700
C15 C24 1.379(5)
C15 C16 1.432(5)
C16 C17 1.394(6)
C16 C21 1.408(6)
C17 C18 1.371(6)
C17 H17 0.9300
C18 C19 1.378(9)
C18 H18 0.9300
C19 C20 1.305(9)
C19 H19 0.9300
C20 C21 1.420(6)
C20 H20 0.9300
C21 C22 1.404(7)
C22 C23 1.353(6)
C22 H22 0.9300
C23 C24 1.411(5)
C23 H23 0.9300

loop_
_geom_torsion_atom_site_label_1
_geom_torsion_atom_site_label_2
_geom_torsion_atom_site_label_3
_geom_torsion_atom_site_label_4
_geom_torsion
O1 Mo1 N1 C12 -8.1(5)
O2 Mo1 N1 C12 173.0(2)
O3 Mo1 N1 C12 -84.8(2)
O4 Mo1 N1 C12 81.1(2)
N2 Mo1 N1 C12 3.9(2)
O1 Mo1 N1 C11 121.9(4)
O2 Mo1 N1 C11 -57.0(2)
O3 Mo1 N1 C11 45.2(2)
O4 Mo1 N1 C11 -148.9(2)
N2 Mo1 N1 C11 133.9(2)
O1 Mo1 N2 C14 -33.1(2)
O2 Mo1 N2 C14 116.2(3)
O3 Mo1 N2 C14 -129.2(2)
O4 Mo1 N2 C14 64.6(2)
N1 Mo1 N2 C14 150.6(2)
O1 Mo1 N2 C13 -159.9(2)
O2 Mo1 N2 C13 -10.6(4)
O3 Mo1 N2 C13 104.0(2)
O4 Mo1 N2 C13 -62.2(2)
N1 Mo1 N2 C13 23.8(2)
O3 C1 C2 C3 -175.6(3)
C10 C1 C2 C3 2.7(5)
C10 C1 O3 Mo1 -19.8(5)
C2 C1 O3 Mo1 158.5(3)
O1 Mo1 O3 C1 -166.3(3)
O2 Mo1 O3 C1 84.4(3)
O4 Mo1 O3 C1 -41.7(4)
N1 Mo1 O3 C1 -3.7(3)
N2 Mo1 O3 C1 -77.5(3)
C1 C2 C3 C4 -2.8(6)
O1 Mo1 O4 C24 35.5(3)
O2 Mo1 O4 C24 143.3(3)
O3 Mo1 O4 C24 -89.0(3)
N1 Mo1 O4 C24 -126.6(3)
N2 Mo1 O4 C24 -51.9(3)
C2 C3 C4 C9 -1.2(6)
C2 C3 C4 C5 -178.9(4)
C3 C4 C5 C6 175.9(4)
C9 C4 C5 C6 -1.8(7)
C4 C5 C6 C7 -1.0(7)
C5 C6 C7 C8 2.4(7)
C6 C7 C8 C9 -1.0(7)
C7 C8 C9 C4 -1.8(6)
C7 C8 C9 C10 178.4(4)
C3 C4 C9 C8 -174.7(4)
C5 C4 C9 C8 3.1(5)
C3 C4 C9 C10 5.2(5)
C5 C4 C9 C10 -177.0(4)
O3 C1 C10 C9 179.5(3)
C2 C1 C10 C9 1.3(5)
O3 C1 C10 C11 2.3(5)
C2 C1 C10 C11 -175.9(3)
C8 C9 C10 C1 174.6(3)
C4 C9 C10 C1 -5.2(5)
C8 C9 C10 C11 -8.2(5)
C4 C9 C10 C11 171.9(3)
C12 N1 C11 C10 61.7(4)
Mo1 N1 C11 C10 -69.5(3)
C1 C10 C11 N1 43.9(4)
C9 C10 C11 N1 -133.2(3)
C11 N1 C12 C13 -161.0(3)
Mo1 N1 C12 C13 -30.5(3)
C14 N2 C13 C12 -175.0(3)
Mo1 N2 C13 C12 -47.7(3)
N1 C12 C13 N2 51.2(4)
C13 N2 C14 C15 70.1(4)
Mo1 N2 C14 C15 -56.3(3)
N2 C14 C15 C24 13.3(5)
N2 C14 C15 C16 -163.5(3)
C24 C15 C16 C17 174.6(4)
C14 C15 C16 C17 -8.5(6)
C24 C15 C16 C21 -4.9(6)
C14 C15 C16 C21 172.0(4)
C21 C16 C17 C18 0.0(7)
C15 C16 C17 C18 -179.5(4)
C16 C17 C18 C19 -0.6(8)
C17 C18 C19 C20 1.0(10)
C18 C19 C20 C21 -0.9(11)
C17 C16 C21 C22 -179.0(5)
C15 C16 C21 C22 0.6(7)
C17 C16 C21 C20 0.2(7)
C15 C16 C21 C20 179.7(5)
C19 C20 C21 C22 179.4(7)
C19 C20 C21 C16 0.4(10)
C16 C21 C22 C23 3.4(9)
C20 C21 C22 C23 -175.7(6)
C21 C22 C23 C24 -2.9(9)
Mo1 O4 C24 C15 27.6(5)
Mo1 O4 C24 C23 -152.9(3)
C16 C15 C24 O4 -175.0(3)
C14 C15 C24 O4 8.3(5)
C16 C15 C24 C23 5.5(5)
C14 C15 C24 C23 -171.2(4)
C22 C23 C24 O4 178.7(4)
C22 C23 C24 C15 -1.7(7)
